data_2240171
loop_
_publ_author_name
'Man, Wing Y.'
'Rosair, Georgina M.'
'Welch, Alan J.'

_publ_section_title
;
 Definitive crystal structure of
 1,1'-bis[1,2-dicarba-<i>closo</i>-dodecaborane(11)]
;
_journal_coeditor_code PK2536
_journal_issue 12
_journal_name_full 'Acta Crystallographica Section E'
_journal_page_first 462
_journal_page_last 465
_journal_paper_doi 10.1107/S1600536814023897
_journal_volume 70
_journal_year 2014
_chemical_formula_moiety 'C4 H22 B20'
_chemical_formula_sum 'C4 H22 B20'
_chemical_formula_weight 286.41
_chemical_name_systematic ?
_space_group_crystal_system monoclinic
_space_group_IT_number 14
_space_group_name_Hall '-P 2yn'
_space_group_name_H-M_alt 'P 1 21/n 1'
_symmetry_space_group_name_Hall '-P 2yn'
_symmetry_space_group_name_H-M 'P 1 21/n 1'
_atom_sites_solution_hydrogens difmap
_audit_creation_method
;
Olex2 1.2
(compiled 2014.09.19 svn.r3010 for OlexSys, GUI svn.r4874)
;
_cell_angle_alpha 90
_cell_angle_beta 90.375(3)
_cell_angle_gamma 90
_cell_formula_units_Z 2
_cell_length_a 7.0011(5)
_cell_length_b 9.7667(6)
_cell_length_c 12.4071(8)
_cell_measurement_reflns_used 7872
_cell_measurement_temperature 100(2)
_cell_measurement_theta_max 33.474
_cell_measurement_theta_min 3.284
_cell_volume 848.35(10)
_computing_cell_refinement
;
APEX2 (Bruker, 2009)
;
_computing_data_collection
;
SAINT (Bruker, 2009)
;
_computing_data_reduction
;
SAINT (Bruker, 2009)
;
_computing_molecular_graphics
;
OLEX2 (Dolomanov <i>et al.</i>,  2009)
;
_computing_publication_material
;
OLEX2 (Dolomanov <i>et al.</i>,  2009)
;
_computing_structure_refinement
;
SHELXL2014 (Sheldrick, 2008)
;
_computing_structure_solution
;
SHELXS97 (Sheldrick, 2008)
;
_diffrn_ambient_temperature 100.0(2)
_diffrn_measured_fraction_theta_full 1.000
_diffrn_measured_fraction_theta_max 0.995
_diffrn_measurement_device_type 'Bruker APEXII CCD'
_diffrn_measurement_method '\f and \w scans'
_diffrn_radiation_monochromator graphite
_diffrn_radiation_type MoK\a
_diffrn_radiation_wavelength 0.71073
_diffrn_reflns_av_R_equivalents 0.0288
_diffrn_reflns_limit_h_max 10
_diffrn_reflns_limit_h_min -10
_diffrn_reflns_limit_k_max 15
_diffrn_reflns_limit_k_min -14
_diffrn_reflns_limit_l_max 19
_diffrn_reflns_limit_l_min -19
_diffrn_reflns_number 22850
_diffrn_reflns_theta_full 26.000
_diffrn_reflns_theta_max 33.586
_diffrn_reflns_theta_min 2.654
_exptl_absorpt_coefficient_mu 0.045
_exptl_absorpt_correction_T_max 0.7466
_exptl_absorpt_correction_T_min 0.7060
_exptl_absorpt_correction_type multi-scan
_exptl_absorpt_process_details
;
(SADABS; Bruker, 2008)
;
_exptl_crystal_colour colourless
_exptl_crystal_density_diffrn 1.121
_exptl_crystal_description BLOCK
_exptl_crystal_F_000 292
_exptl_crystal_size_max 0.38
_exptl_crystal_size_mid 0.34
_exptl_crystal_size_min 0.32
_refine_diff_density_max 0.300
_refine_diff_density_min -0.224
_refine_ls_extinction_method none
_refine_ls_goodness_of_fit_ref 1.046
_refine_ls_hydrogen_treatment refxyz
_refine_ls_matrix_type full
_refine_ls_number_parameters 143
_refine_ls_number_reflns 3324
_refine_ls_number_restraints 0
_refine_ls_restrained_S_all 1.046
_refine_ls_R_factor_all 0.0452
_refine_ls_R_factor_gt 0.0363
_refine_ls_shift/su_max 0.000
_refine_ls_shift/su_mean 0.000
_refine_ls_structure_factor_coef Fsqd
_refine_ls_weighting_details 'w=1/[\s^2^(Fo^2^)+(0.0556P)^2^+0.1013P] where P=(Fo^2^+2Fc^2^)/3'
_refine_ls_weighting_scheme calc
_refine_ls_wR_factor_gt 0.0998
_refine_ls_wR_factor_ref 0.1060
_reflns_number_gt 2787
_reflns_number_total 3324
_reflns_threshold_expression I>2\s(I)
_cod_data_source_file pk2536sup1.cf
_cod_data_source_block I
_cod_database_code 2240171
_cod_database_fobs_code 2240171
_shelx_space_group_comment
;
The symmetry employed for this shelxl refinement is uniquely defined
by the following loop, which should always be used as a source of
symmetry information in preference to the above space-group names.
They are only intended as comments.
;
_shelx_estimated_absorpt_t_min 0.983
_shelx_estimated_absorpt_t_max 0.986
_shelxl_version_number 2014/6

loop_
_space_group_symop_operation_xyz
'x, y, z'
'-x+1/2, y+1/2, -z+1/2'
'-x, -y, -z'
'x-1/2, -y-1/2, z-1/2'

loop_
_atom_site_type_symbol
_atom_site_label
_atom_site_fract_x
_atom_site_fract_y
_atom_site_fract_z
_atom_site_U_iso_or_equiv
_atom_site_adp_type
_atom_site_calc_flag
_atom_site_occupancy
_atom_site_disorder_assembly
_atom_site_disorder_group
C C1 -0.00588(8) 0.94081(6) 0.95949(4) 0.01437(11) Uani d 1 . .
B B2 -0.07903(9) 0.98070(7) 0.83283(5) 0.01927(14) Uani d 0.497(9) A 2
H H2 -0.1071(12) 1.0828(10) 0.8194(7) 0.023 Uiso d 1 . .
B B3 0.15654(9) 0.94099(7) 0.85833(5) 0.01846(13) Uani d 0.503(9) A 1
H H3 0.2474(12) 1.0207(9) 0.8580(7) 0.022 Uiso d 1 . .
B B4 0.17020(10) 0.81469(7) 0.95931(5) 0.01763(13) Uani d 1 . .
H H4 0.2854(12) 0.8236(9) 1.0176(7) 0.021 Uiso d 1 . .
B B5 -0.07164(10) 0.77626(7) 0.99536(5) 0.01763(13) Uani d 1 . .
H H5 -0.1033(12) 0.7563(9) 1.0801(7) 0.021 Uiso d 1 . .
B B6 -0.22796(9) 0.88235(7) 0.91629(5) 0.01762(13) Uani d 1 . .
H H6 -0.3531(12) 0.9333(9) 0.9506(7) 0.021 Uiso d 1 . .
B B7 0.04606(10) 0.87930(7) 0.74140(5) 0.01979(14) Uani d 1 . .
H H7 0.0862(12) 0.9264(9) 0.6652(7) 0.024 Uiso d 1 . .
B B8 0.20135(10) 0.77266(7) 0.82037(6) 0.01995(14) Uani d 1 . .
H H8 0.3405(12) 0.7451(10) 0.7928(7) 0.024 Uiso d 1 . .
B B9 0.05645(11) 0.66684(7) 0.90524(6) 0.02070(14) Uani d 1 . .
H H9 0.1038(12) 0.5664(9) 0.9302(7) 0.025 Uiso d 1 . .
B B10 -0.19002(11) 0.70885(7) 0.87886(6) 0.02095(14) Uani d 1 . .
H H10 -0.3091(13) 0.6353(10) 0.8892(7) 0.025 Uiso d 1 . .
B B11 -0.19577(10) 0.84046(8) 0.77730(6) 0.02052(14) Uani d 1 . .
H H11 -0.3151(12) 0.8578(10) 0.7213(7) 0.025 Uiso d 1 . .
B B12 -0.02108(11) 0.70670(7) 0.77061(6) 0.02187(14) Uani d 1 . .
H H12 -0.0230(12) 0.6296(10) 0.7051(7) 0.026 Uiso d 1 . .
C C2 -0.07903(9) 0.98070(7) 0.83283(5) 0.01927(14) Uani d 0.503(9) A 1
C C3 0.15654(9) 0.94099(7) 0.85833(5) 0.01846(13) Uani d 0.497(9) A 2

loop_
_atom_site_aniso_label
_atom_site_aniso_U_11
_atom_site_aniso_U_22
_atom_site_aniso_U_33
_atom_site_aniso_U_12
_atom_site_aniso_U_13
_atom_site_aniso_U_23
C1 0.0157(2) 0.0151(2) 0.0123(2) -0.00095(18) 0.00111(17) 0.00166(16)
B2 0.0196(3) 0.0240(3) 0.0142(3) -0.0027(2) 0.0005(2) -0.0006(2)
B3 0.0220(3) 0.0187(3) 0.0147(3) 0.0011(2) 0.0012(2) 0.0010(2)
B4 0.0191(3) 0.0170(3) 0.0169(3) 0.0020(2) 0.0016(2) 0.0020(2)
B5 0.0208(3) 0.0155(3) 0.0166(3) -0.0018(2) 0.0022(2) 0.0021(2)
B6 0.0171(3) 0.0188(3) 0.0169(3) -0.0023(2) 0.0000(2) 0.0001(2)
B7 0.0240(3) 0.0212(3) 0.0141(3) -0.0009(2) 0.0019(2) 0.0001(2)
B8 0.0222(3) 0.0195(3) 0.0181(3) 0.0015(2) 0.0040(2) -0.0002(2)
B9 0.0262(3) 0.0162(3) 0.0198(3) 0.0004(2) 0.0036(2) 0.0007(2)
B10 0.0244(3) 0.0183(3) 0.0202(3) -0.0044(2) 0.0017(2) -0.0017(2)
B11 0.0225(3) 0.0222(3) 0.0168(3) -0.0026(2) -0.0017(2) -0.0013(2)
B12 0.0273(3) 0.0198(3) 0.0185(3) -0.0025(3) 0.0023(2) -0.0022(2)
C2 0.0196(3) 0.0240(3) 0.0142(3) -0.0027(2) 0.0005(2) -0.0006(2)
C3 0.0220(3) 0.0187(3) 0.0147(3) 0.0011(2) 0.0012(2) 0.0010(2)

loop_
_atom_type_symbol
_atom_type_description
_atom_type_scat_dispersion_real
_atom_type_scat_dispersion_imag
_atom_type_scat_source
C C 0.0033 0.0016 'International Tables Vol C Tables 4.2.6.8 and 6.1.1.4'
H H 0.0000 0.0000 'International Tables Vol C Tables 4.2.6.8 and 6.1.1.4'
B B 0.0013 0.0007 'International Tables Vol C Tables 4.2.6.8 and 6.1.1.4'

loop_
_geom_angle_atom_site_label_1
_geom_angle_atom_site_label_2
_geom_angle_atom_site_label_3
_geom_angle_site_symmetry_1
_geom_angle
C1 C1 B2 3_577 116.67(6)
C1 C1 B3 3_577 116.75(6)
C1 C1 B4 3_577 119.91(6)
C1 C1 B5 3_577 123.00(5)
C1 C1 B6 3_577 119.59(6)
C1 C1 C2 3_577 116.67(6)
C1 C1 C3 3_577 116.75(6)
B2 C1 B4 . 111.76(4)
B2 C1 B5 . 111.87(4)
B2 C1 B6 . 61.66(4)
B2 C1 C3 . 60.96(4)
B3 C1 B4 . 61.51(4)
B3 C1 B5 . 111.80(4)
B3 C1 B6 . 111.98(4)
B5 C1 B4 . 62.18(4)
B5 C1 B6 . 62.31(4)
B6 C1 B4 . 113.51(5)
C2 C1 B3 . 60.96(4)
C2 C1 B4 . 111.76(4)
C2 C1 B5 . 111.87(4)
C2 C1 B6 . 61.66(4)
C3 C1 B4 . 61.51(4)
C3 C1 B5 . 111.80(4)
C3 C1 B6 . 111.98(4)
C1 B2 H2 . 115.4(5)
C1 B2 B6 . 60.37(4)
C1 B2 B7 . 108.80(5)
C1 B2 B11 . 108.99(5)
C1 B2 C3 . 59.64(4)
B6 B2 H2 . 120.7(5)
B7 B2 H2 . 122.7(5)
B7 B2 B6 . 111.99(5)
B11 B2 H2 . 127.7(5)
B11 B2 B6 . 61.54(4)
B11 B2 B7 . 62.04(4)
C3 B2 H2 . 115.4(5)
C3 B2 B6 . 109.85(5)
C3 B2 B7 . 60.50(4)
C3 B2 B11 . 110.08(5)
C1 B3 H3 . 115.5(5)
C1 B3 B4 . 60.47(4)
C1 B3 B7 . 108.56(5)
C1 B3 B8 . 108.78(5)
C1 B3 C2 . 59.40(3)
B4 B3 H3 . 120.9(5)
B7 B3 H3 . 122.7(5)
B7 B3 B4 . 111.79(5)
B8 B3 H3 . 128.0(5)
B8 B3 B4 . 61.40(4)
B8 B3 B7 . 61.88(4)
C2 B3 H3 . 115.5(5)
C2 B3 B4 . 109.64(5)
C2 B3 B7 . 60.44(4)
C2 B3 B8 . 109.72(5)
C1 B4 B3 . 58.03(3)
C1 B4 H4 . 117.8(5)
C1 B4 B5 . 58.58(4)
C1 B4 B8 . 104.74(4)
C1 B4 B9 . 105.03(5)
C1 B4 C3 . 58.03(3)
B3 B4 H4 . 117.1(5)
B3 B4 B5 . 106.09(5)
B3 B4 B8 . 58.72(4)
B3 B4 B9 . 106.16(5)
B5 B4 H4 . 123.4(5)
B8 B4 H4 . 124.6(5)
B8 B4 B5 . 108.29(5)
B9 B4 H4 . 130.3(5)
B9 B4 B5 . 60.20(4)
B9 B4 B8 . 60.44(4)
C3 B4 H4 . 117.1(5)
C3 B4 B5 . 106.09(5)
C3 B4 B8 . 58.72(4)
C3 B4 B9 . 106.16(5)
C1 B5 B4 . 59.23(3)
C1 B5 H5 . 117.9(5)
C1 B5 B6 . 59.04(4)
C1 B5 B9 . 104.97(4)
C1 B5 B10 . 104.88(4)
B4 B5 H5 . 118.3(4)
B4 B5 B6 . 108.43(4)
B6 B5 H5 . 120.1(5)
B9 B5 B4 . 59.47(4)
B9 B5 H5 . 126.8(5)
B9 B5 B6 . 108.01(5)
B10 B5 B4 . 108.00(5)
B10 B5 H5 . 128.1(5)
B10 B5 B6 . 59.51(4)
B10 B5 B9 . 60.45(4)
C1 B6 B2 . 57.98(3)
C1 B6 B5 . 58.66(3)
C1 B6 H6 . 116.6(5)
C1 B6 B10 . 105.00(5)
C1 B6 B11 . 104.74(4)
C1 B6 C2 . 57.98(3)
B2 B6 B5 . 105.98(4)
B2 B6 H6 . 117.3(5)
B2 B6 B10 . 106.05(5)
B2 B6 B11 . 58.56(4)
B5 B6 H6 . 122.4(4)
B10 B6 B5 . 60.04(4)
B10 B6 H6 . 131.0(5)
B10 B6 B11 . 60.65(4)
B11 B6 B5 . 108.35(5)
B11 B6 H6 . 125.8(4)
C2 B6 B5 . 105.98(4)
C2 B6 H6 . 117.3(5)
C2 B6 B10 . 106.05(5)
C2 B6 B11 . 58.56(4)
B2 B7 H7 . 117.2(5)
B2 B7 B8 . 106.23(5)
B2 B7 B11 . 58.69(4)
B2 B7 B12 . 105.64(5)
B2 B7 C3 . 59.07(4)
B3 B7 H7 . 117.4(5)
B3 B7 B8 . 58.85(4)
B3 B7 B11 . 106.28(5)
B3 B7 B12 . 105.81(5)
B8 B7 H7 . 124.1(5)
B8 B7 B11 . 108.15(5)
B11 B7 H7 . 123.6(5)
B12 B7 H7 . 130.0(5)
B12 B7 B8 . 60.04(4)
B12 B7 B11 . 60.03(4)
C2 B7 B3 . 59.07(4)
C2 B7 H7 . 117.2(5)
C2 B7 B8 . 106.23(5)
C2 B7 B11 . 58.69(4)
C2 B7 B12 . 105.64(5)
C3 B7 H7 . 117.4(5)
C3 B7 B8 . 58.85(4)
C3 B7 B11 . 106.28(5)
C3 B7 B12 . 105.81(5)
B3 B8 B4 . 59.88(4)
B3 B8 B7 . 59.27(4)
B3 B8 H8 . 119.4(5)
B3 B8 B9 . 106.37(5)
B3 B8 B12 . 105.98(5)
B4 B8 B7 . 108.45(5)
B4 B8 H8 . 118.9(5)
B4 B8 B9 . 59.55(4)
B4 B8 B12 . 107.69(5)
B7 B8 H8 . 121.5(5)
B7 B8 B9 . 108.19(5)
B9 B8 H8 . 124.3(5)
B12 B8 B7 . 59.85(4)
B12 B8 H8 . 126.2(5)
B12 B8 B9 . 60.10(4)
C3 B8 B4 . 59.88(4)
C3 B8 B7 . 59.27(4)
C3 B8 H8 . 119.4(5)
C3 B8 B9 . 106.37(5)
C3 B8 B12 . 105.98(5)
B4 B9 B5 . 60.32(4)
B4 B9 B8 . 60.02(4)
B4 B9 H9 . 119.6(5)
B4 B9 B10 . 108.04(5)
B4 B9 B12 . 107.87(5)
B5 B9 B8 . 108.05(5)
B5 B9 H9 . 121.1(5)
B5 B9 B10 . 59.65(4)
B5 B9 B12 . 107.56(5)
B8 B9 H9 . 121.2(5)
B8 B9 B10 . 107.86(5)
B8 B9 B12 . 59.86(4)
B10 B9 H9 . 123.4(5)
B12 B9 H9 . 123.6(5)
B12 B9 B10 . 59.89(4)
B5 B10 B9 . 59.89(4)
B5 B10 H10 . 119.4(5)
B5 B10 B11 . 108.13(5)
B5 B10 B12 . 107.76(5)
B6 B10 B5 . 60.45(4)
B6 B10 B9 . 108.32(5)
B6 B10 H10 . 118.3(5)
B6 B10 B11 . 59.97(4)
B6 B10 B12 . 107.87(5)
B9 B10 H10 . 123.5(5)
B11 B10 B9 . 107.86(5)
B11 B10 H10 . 122.0(5)
B12 B10 B9 . 59.89(4)
B12 B10 H10 . 125.3(5)
B12 B10 B11 . 59.77(4)
B2 B11 B6 . 59.90(4)
B2 B11 B7 . 59.26(4)
B2 B11 B10 . 106.10(5)
B2 B11 H11 . 119.0(5)
B2 B11 B12 . 105.90(5)
B6 B11 B7 . 108.43(5)
B6 B11 B10 . 59.38(4)
B6 B11 H11 . 118.4(5)
B6 B11 B12 . 107.57(5)
B7 B11 B10 . 107.93(5)
B7 B11 H11 . 121.8(5)
B10 B11 H11 . 124.6(5)
B12 B11 B7 . 59.81(4)
B12 B11 B10 . 59.98(4)
B12 B11 H11 . 126.9(5)
C2 B11 B6 . 59.90(4)
C2 B11 B7 . 59.26(4)
C2 B11 B10 . 106.10(5)
C2 B11 H11 . 119.0(5)
C2 B11 B12 . 105.90(5)
B7 B12 B8 . 60.11(4)
B7 B12 B9 . 108.34(5)
B7 B12 B10 . 108.42(5)
B7 B12 B11 . 60.16(4)
B7 B12 H12 . 119.6(5)
B8 B12 B9 . 60.04(4)
B8 B12 B10 . 108.27(5)
B8 B12 B11 . 108.30(5)
B8 B12 H12 . 120.2(5)
B9 B12 H12 . 122.5(5)
B10 B12 B9 . 60.22(4)
B10 B12 H12 . 123.5(5)
B11 B12 B9 . 108.50(5)
B11 B12 B10 . 60.24(4)
B11 B12 H12 . 121.6(5)
C1 C2 H2 . 115.4(5)
C1 C2 B3 . 59.64(4)
C1 C2 B6 . 60.37(4)
C1 C2 B7 . 108.80(5)
C1 C2 B11 . 108.99(5)
B3 C2 H2 . 115.4(5)
B3 C2 B6 . 109.85(5)
B3 C2 B7 . 60.50(4)
B3 C2 B11 . 110.08(5)
B6 C2 H2 . 120.7(5)
B7 C2 H2 . 122.7(5)
B7 C2 B6 . 111.99(5)
B11 C2 H2 . 127.7(5)
B11 C2 B6 . 61.54(4)
B11 C2 B7 . 62.04(4)
C1 C3 B2 . 59.40(3)
C1 C3 H3 . 115.5(5)
C1 C3 B4 . 60.47(4)
C1 C3 B7 . 108.56(5)
C1 C3 B8 . 108.78(5)
B2 C3 H3 . 115.5(5)
B2 C3 B4 . 109.64(5)
B2 C3 B7 . 60.44(4)
B2 C3 B8 . 109.72(5)
B4 C3 H3 . 120.9(5)
B7 C3 H3 . 122.7(5)
B7 C3 B4 . 111.79(5)
B8 C3 H3 . 128.0(5)
B8 C3 B4 . 61.40(4)
B8 C3 B7 . 61.88(4)

loop_
_geom_bond_atom_site_label_1
_geom_bond_atom_site_label_2
_geom_bond_site_symmetry_2
_geom_bond_distance
C1 C1 3_577 1.5339(11)
C1 B2 . 1.6950(8)
C1 B3 . 1.6991(8)
C1 B4 . 1.7427(9)
C1 B5 . 1.7308(9)
C1 B6 . 1.7378(9)
C1 C2 . 1.6950(8)
C1 C3 . 1.6991(8)
B2 H2 . 1.030(9)
B2 B6 . 1.7596(9)
B2 B7 . 1.7457(9)
B2 B11 . 1.7353(10)
B2 C3 . 1.7215(9)
B3 H3 . 1.006(9)
B3 B4 . 1.7603(9)
B3 B7 . 1.7468(9)
B3 B8 . 1.7392(10)
B3 C2 . 1.7215(9)
B4 H4 . 1.083(9)
B4 B5 . 1.7937(10)
B4 B8 . 1.7869(10)
B4 B9 . 1.7784(10)
B4 C3 . 1.7603(9)
B5 H5 . 1.094(8)
B5 B6 . 1.7944(10)
B5 B9 . 1.7915(10)
B5 B10 . 1.7871(10)
B6 H6 . 1.096(8)
B6 B10 . 1.7775(10)
B6 B11 . 1.7881(10)
B6 C2 . 1.7596(9)
B7 H7 . 1.089(9)
B7 B8 . 1.7924(10)
B7 B11 . 1.7941(10)
B7 B12 . 1.7877(10)
B7 C2 . 1.7457(9)
B7 C3 . 1.7468(9)
B8 H8 . 1.069(9)
B8 B9 . 1.7944(10)
B8 B12 . 1.7912(11)
B8 C3 . 1.7392(10)
B9 H9 . 1.080(9)
B9 B10 . 1.8015(11)
B9 B12 . 1.7956(10)
B10 H10 . 1.108(9)
B10 B11 . 1.8003(10)
B10 B12 . 1.7956(10)
B11 H11 . 1.096(9)
B11 B12 . 1.7918(11)
B11 C2 . 1.7353(10)
B12 H12 . 1.108(9)
C2 H2 . 1.030(9)
C3 H3 . 1.006(9)

loop_
_geom_torsion_atom_site_label_1
_geom_torsion_atom_site_label_2
_geom_torsion_atom_site_label_3
_geom_torsion_atom_site_label_4
_geom_torsion_site_symmetry_1
_geom_torsion
C1 C1 B2 B6 3_577 -110.91(7)
C1 C1 B2 B7 3_577 143.93(6)
C1 C1 B2 B11 3_577 -150.06(6)
C1 C1 B2 C3 3_577 107.28(6)
C1 C1 B3 B4 3_577 111.21(7)
C1 C1 B3 B7 3_577 -143.73(6)
C1 C1 B3 B8 3_577 150.53(6)
C1 C1 B3 C2 3_577 -107.17(7)
C1 C1 B4 B3 3_577 -106.17(7)
C1 C1 B4 B5 3_577 114.01(7)
C1 C1 B4 B8 3_577 -143.31(6)
C1 C1 B4 B9 3_577 153.92(6)
C1 C1 B4 C3 3_577 -106.17(7)
C1 C1 B5 B4 3_577 -109.25(7)
C1 C1 B5 B6 3_577 108.91(7)
C1 C1 B5 B9 3_577 -148.80(6)
C1 C1 B5 B10 3_577 148.40(6)
C1 C1 B6 B2 3_577 106.28(7)
C1 C1 B6 B5 3_577 -114.16(7)
C1 C1 B6 B10 3_577 -153.94(6)
C1 C1 B6 B11 3_577 143.08(6)
C1 C1 B6 C2 3_577 106.28(7)
C1 C1 C2 B3 3_577 107.28(6)
C1 C1 C2 B6 3_577 -110.91(7)
C1 C1 C2 B7 3_577 143.93(6)
C1 C1 C2 B11 3_577 -150.06(6)
C1 C1 C3 B2 3_577 -107.17(7)
C1 C1 C3 B4 3_577 111.21(7)
C1 C1 C3 B7 3_577 -143.73(6)
C1 C1 C3 B8 3_577 150.53(6)
C1 B2 B6 B5 . -35.18(4)
C1 B2 B6 B10 . -97.92(5)
C1 B2 B6 B11 . -137.24(5)
C1 B2 B7 B8 . 0.34(6)
C1 B2 B7 B11 . 102.03(5)
C1 B2 B7 B12 . 63.05(6)
C1 B2 B7 C3 . -36.28(4)
C1 B2 B11 B6 . 38.62(4)
C1 B2 B11 B7 . -101.72(5)
C1 B2 B11 B10 . -0.12(6)
C1 B2 B11 B12 . -62.78(6)
C1 B2 C3 B4 . 35.00(4)
C1 B2 C3 B7 . 139.51(5)
C1 B2 C3 B8 . 100.68(5)
C1 B3 B4 B5 . 34.96(4)
C1 B3 B4 B8 . 136.90(5)
C1 B3 B4 B9 . 97.90(5)
C1 B3 B7 B8 . -101.86(5)
C1 B3 B7 B11 . -0.17(6)
C1 B3 B7 B12 . -62.90(6)
C1 B3 B7 C2 . 36.13(4)
C1 B3 B8 B4 . -38.89(4)
C1 B3 B8 B7 . 101.51(5)
C1 B3 B8 B9 . -0.26(6)
C1 B3 B8 B12 . 62.60(6)
C1 B3 C2 B6 . -34.85(4)
C1 B3 C2 B7 . -139.51(5)
C1 B3 C2 B11 . -100.80(5)
C1 B4 B5 B6 . 33.95(4)
C1 B4 B5 B9 . 134.43(5)
C1 B4 B5 B10 . 96.94(5)
C1 B4 B8 B3 . 36.82(4)
C1 B4 B8 B7 . 1.54(6)
C1 B4 B8 B9 . -99.16(5)
C1 B4 B8 B12 . -61.75(6)
C1 B4 B8 C3 . 36.82(4)
C1 B4 B9 B5 . -39.12(4)
C1 B4 B9 B8 . 98.66(5)
C1 B4 B9 B10 . -1.98(6)
C1 B4 B9 B12 . 61.32(6)
C1 B4 C3 B2 . -34.58(4)
C1 B4 C3 B7 . -99.64(5)
C1 B4 C3 B8 . -136.90(5)
C1 B5 B6 B2 . 34.89(4)
C1 B5 B6 B10 . 134.50(5)
C1 B5 B6 B11 . 96.43(5)
C1 B5 B6 C2 . 34.89(4)
C1 B5 B9 B4 . 39.43(4)
C1 B5 B9 B8 . 1.68(6)
C1 B5 B9 B10 . -98.86(5)
C1 B5 B9 B12 . -61.52(6)
C1 B5 B10 B6 . -39.26(4)
C1 B5 B10 B9 . 99.01(5)
C1 B5 B10 B11 . -1.55(6)
C1 B5 B10 B12 . 61.62(6)
C1 B6 B10 B5 . 39.10(4)
C1 B6 B10 B9 . 1.76(6)
C1 B6 B10 B11 . -98.72(5)
C1 B6 B10 B12 . -61.59(6)
C1 B6 B11 B2 . -36.53(4)
C1 B6 B11 B7 . -1.21(6)
C1 B6 B11 B10 . 99.16(5)
C1 B6 B11 B12 . 62.01(6)
C1 B6 B11 C2 . -36.53(4)
C1 B6 C2 B3 . 34.55(4)
C1 B6 C2 B7 . 99.79(5)
C1 B6 C2 B11 . 137.24(5)
B2 C1 B4 B5 . -104.06(5)
B2 C1 B4 B8 . -1.38(6)
B2 C1 B4 B9 . -64.14(5)
B2 C1 B4 C3 . 35.77(4)
B2 C1 B5 B4 . 103.88(5)
B2 C1 B5 B6 . -37.96(4)
B2 C1 B5 B9 . 64.33(6)
B2 C1 B5 B10 . 1.53(6)
B2 C1 B6 B5 . 139.56(5)
B2 C1 B6 B10 . 99.79(5)
B2 C1 B6 B11 . 36.80(4)
B2 C1 C3 B4 . -141.62(5)
B2 C1 C3 B7 . -36.56(4)
B2 C1 C3 B8 . -102.30(5)
B2 B6 B10 B5 . 99.49(5)
B2 B6 B10 B9 . 62.15(6)
B2 B6 B10 B11 . -38.33(4)
B2 B6 B10 B12 . -1.21(6)
B2 B6 B11 B7 . 35.32(5)
B2 B6 B11 B10 . 135.69(5)
B2 B6 B11 B12 . 98.55(5)
B2 B7 B8 B4 . -1.19(6)
B2 B7 B8 B9 . 61.89(6)
B2 B7 B8 B12 . 98.99(5)
B2 B7 B8 C3 . -36.72(4)
B2 B7 B11 B6 . -35.59(5)
B2 B7 B11 B10 . -98.43(5)
B2 B7 B11 B12 . -135.62(5)
B2 B7 B12 B8 . -100.01(5)
B2 B7 B12 B9 . -62.90(6)
B2 B7 B12 B10 . 0.92(6)
B2 B7 B12 B11 . 38.35(4)
B2 B7 C3 C1 . 36.13(4)
B2 B7 C3 B4 . 100.92(5)
B2 B7 C3 B8 . 137.99(5)
B2 B11 B12 B7 . -38.68(4)
B2 B11 B12 B8 . -1.33(6)
B2 B11 B12 B9 . 62.31(6)
B2 B11 B12 B10 . 99.69(5)
B3 C1 B4 B5 . -139.82(5)
B3 C1 B4 B8 . -37.14(4)
B3 C1 B4 B9 . -99.91(5)
B3 C1 B5 B4 . 37.64(4)
B3 C1 B5 B6 . -104.20(5)
B3 C1 B5 B9 . -1.91(6)
B3 C1 B5 B10 . -64.71(6)
B3 C1 B6 B5 . 103.91(5)
B3 C1 B6 B10 . 64.13(5)
B3 C1 B6 B11 . 1.15(6)
B3 C1 B6 C2 . -35.66(5)
B3 C1 C2 B6 . 141.81(5)
B3 C1 C2 B7 . 36.65(4)
B3 C1 C2 B11 . 102.66(5)
B3 B4 B5 C1 . -34.72(4)
B3 B4 B5 B6 . -0.77(6)
B3 B4 B5 B9 . 99.71(5)
B3 B4 B5 B10 . 62.22(6)
B3 B4 B8 B7 . -35.28(5)
B3 B4 B8 B9 . -135.98(5)
B3 B4 B8 B12 . -98.57(5)
B3 B4 B9 B5 . -99.59(5)
B3 B4 B9 B8 . 38.20(4)
B3 B4 B9 B10 . -62.44(6)
B3 B4 B9 B12 . 0.86(6)
B3 B7 B8 B4 . 35.53(5)
B3 B7 B8 B9 . 98.61(5)
B3 B7 B8 B12 . 135.71(5)
B3 B7 B11 B6 . 0.87(6)
B3 B7 B11 B10 . -61.97(6)
B3 B7 B11 B12 . -99.17(5)
B3 B7 B11 C2 . 36.46(4)
B3 B7 B12 B8 . -38.40(4)
B3 B7 B12 B9 . -1.30(6)
B3 B7 B12 B10 . 62.53(6)
B3 B7 B12 B11 . 99.96(5)
B3 B7 C2 C1 . -36.28(4)
B3 B7 C2 B6 . -101.08(5)
B3 B7 C2 B11 . -138.32(5)
B3 B8 B9 B4 . -38.79(4)
B3 B8 B9 B5 . -0.91(6)
B3 B8 B9 B10 . 62.14(6)
B3 B8 B9 B12 . 99.33(5)
B3 B8 B12 B7 . 38.64(4)
B3 B8 B12 B9 . -99.99(5)
B3 B8 B12 B10 . -62.55(6)
B3 B8 B12 B11 . 1.26(6)
B4 C1 B2 B6 . 105.82(5)
B4 C1 B2 B7 . 0.67(6)
B4 C1 B2 B11 . 66.68(6)
B4 C1 B2 C3 . -35.98(5)
B4 C1 B3 B7 . 105.05(5)
B4 C1 B3 B8 . 39.32(5)
B4 C1 B3 C2 . 141.62(5)
B4 C1 B5 B6 . -141.84(5)
B4 C1 B5 B9 . -39.55(4)
B4 C1 B5 B10 . -102.35(5)
B4 C1 B6 B2 . -102.98(5)
B4 C1 B6 B5 . 36.58(4)
B4 C1 B6 B10 . -3.20(6)
B4 C1 B6 B11 . -66.18(6)
B4 C1 B6 C2 . -102.98(5)
B4 C1 C2 B3 . -35.98(5)
B4 C1 C2 B6 . 105.82(5)
B4 C1 C2 B7 . 0.67(6)
B4 C1 C2 B11 . 66.68(6)
B4 C1 C3 B2 . 141.62(5)
B4 C1 C3 B7 . 105.05(5)
B4 C1 C3 B8 . 39.32(5)
B4 B3 B7 B8 . -37.06(5)
B4 B3 B7 B11 . 64.63(6)
B4 B3 B7 B12 . 1.90(6)
B4 B3 B7 C2 . 100.92(5)
B4 B3 B8 B7 . 140.40(5)
B4 B3 B8 B9 . 38.64(5)
B4 B3 B8 B12 . 101.49(5)
B4 B3 C2 C1 . 35.00(4)
B4 B3 C2 B6 . 0.16(6)
B4 B3 C2 B7 . -104.51(5)
B4 B3 C2 B11 . -65.80(6)
B4 B5 B6 C1 . -34.03(4)
B4 B5 B6 B2 . 0.86(6)
B4 B5 B6 B10 . 100.47(5)
B4 B5 B6 B11 . 62.40(6)
B4 B5 B6 C2 . 0.86(6)
B4 B5 B9 B8 . -37.75(5)
B4 B5 B9 B10 . -138.29(5)
B4 B5 B9 B12 . -100.95(5)
B4 B5 B10 B6 . -101.22(5)
B4 B5 B10 B9 . 37.06(4)
B4 B5 B10 B11 . -63.50(6)
B4 B5 B10 B12 . -0.33(6)
B4 B8 B9 B5 . 37.88(5)
B4 B8 B9 B10 . 100.93(5)
B4 B8 B9 B12 . 138.12(5)
B4 B8 B12 B7 . 101.47(5)
B4 B8 B12 B9 . -37.16(5)
B4 B8 B12 B10 . 0.28(7)
B4 B8 B12 B11 . 64.09(6)
B4 B8 C3 C1 . -38.89(4)
B4 B8 C3 B2 . -102.20(5)
B4 B8 C3 B7 . -140.40(5)
B4 B9 B10 B5 . -37.44(4)
B4 B9 B10 B6 . 0.14(6)
B4 B9 B10 B11 . 63.58(6)
B4 B9 B10 B12 . 100.61(5)
B4 B9 B12 B7 . 0.27(7)
B4 B9 B12 B8 . 37.41(5)
B4 B9 B12 B10 . -100.90(5)
B4 B9 B12 B11 . -63.50(6)
B5 C1 B2 B6 . 38.23(4)
B5 C1 B2 B7 . -66.93(6)
B5 C1 B2 B11 . -0.91(6)
B5 C1 B2 C3 . -103.58(5)
B5 C1 B3 B4 . -37.92(5)
B5 C1 B3 B7 . 67.14(6)
B5 C1 B3 B8 . 1.40(6)
B5 C1 B3 C2 . 103.70(5)
B5 C1 B4 B3 . 139.82(5)
B5 C1 B4 B8 . 102.68(5)
B5 C1 B4 B9 . 39.91(4)
B5 C1 B4 C3 . 139.82(5)
B5 C1 B6 B2 . -139.56(5)
B5 C1 B6 B10 . -39.78(4)
B5 C1 B6 B11 . -102.76(5)
B5 C1 B6 C2 . -139.56(5)
B5 C1 C2 B3 . -103.58(5)
B5 C1 C2 B6 . 38.23(4)
B5 C1 C2 B7 . -66.93(6)
B5 C1 C2 B11 . -0.91(6)
B5 C1 C3 B2 . 103.70(5)
B5 C1 C3 B4 . -37.92(5)
B5 C1 C3 B7 . 67.14(6)
B5 C1 C3 B8 . 1.40(6)
B5 B4 B8 B3 . 98.09(5)
B5 B4 B8 B7 . 62.81(6)
B5 B4 B8 B9 . -37.89(5)
B5 B4 B8 B12 . -0.49(6)
B5 B4 B8 C3 . 98.09(5)
B5 B4 B9 B8 . 137.78(5)
B5 B4 B9 B10 . 37.15(4)
B5 B4 B9 B12 . 100.44(5)
B5 B4 C3 C1 . 34.96(4)
B5 B4 C3 B2 . 0.39(6)
B5 B4 C3 B7 . -64.68(6)
B5 B4 C3 B8 . -101.94(5)
B5 B6 B10 B9 . -37.34(4)
B5 B6 B10 B11 . -137.82(5)
B5 B6 B10 B12 . -100.70(5)
B5 B6 B11 B2 . -97.88(5)
B5 B6 B11 B7 . -62.56(6)
B5 B6 B11 B10 . 37.80(5)
B5 B6 B11 B12 . 0.66(6)
B5 B6 B11 C2 . -97.88(5)
B5 B6 C2 C1 . -35.18(4)
B5 B6 C2 B3 . -0.63(6)
B5 B6 C2 B7 . 64.61(6)
B5 B6 C2 B11 . 102.05(5)
B5 B9 B10 B6 . 37.58(4)
B5 B9 B10 B11 . 101.02(5)
B5 B9 B10 B12 . 138.05(5)
B5 B9 B12 B7 . 63.94(6)
B5 B9 B12 B8 . 101.08(5)
B5 B9 B12 B10 . -37.23(5)
B5 B9 B12 B11 . 0.16(7)
B5 B10 B11 B2 . 1.05(6)
B5 B10 B11 B6 . -37.93(4)
B5 B10 B11 B7 . 63.29(6)
B5 B10 B11 B12 . 100.41(5)
B5 B10 B11 C2 . 1.05(6)
B5 B10 B12 B7 . -63.66(6)
B5 B10 B12 B8 . 0.03(7)
B5 B10 B12 B9 . 37.39(5)
B5 B10 B12 B11 . -101.05(5)
B6 C1 B2 B7 . -105.16(5)
B6 C1 B2 B11 . -39.15(5)
B6 C1 B2 C3 . -141.81(5)
B6 C1 B3 B4 . -105.69(5)
B6 C1 B3 B7 . -0.63(6)
B6 C1 B3 B8 . -66.37(6)
B6 C1 B3 C2 . 35.93(5)
B6 C1 B4 B3 . 103.20(5)
B6 C1 B4 B5 . -36.63(4)
B6 C1 B4 B8 . 66.05(6)
B6 C1 B4 B9 . 3.29(6)
B6 C1 B4 C3 . 103.20(5)
B6 C1 B5 B4 . 141.84(5)
B6 C1 B5 B9 . 102.29(5)
B6 C1 B5 B10 . 39.49(4)
B6 C1 C2 B3 . -141.81(5)
B6 C1 C2 B7 . -105.16(5)
B6 C1 C2 B11 . -39.15(5)
B6 C1 C3 B2 . 35.93(5)
B6 C1 C3 B4 . -105.69(5)
B6 C1 C3 B7 . -0.63(6)
B6 C1 C3 B8 . -66.37(6)
B6 B2 B7 B8 . -64.46(6)
B6 B2 B7 B11 . 37.24(5)
B6 B2 B7 B12 . -1.75(6)
B6 B2 B7 C3 . -101.08(5)
B6 B2 B11 B7 . -140.34(5)
B6 B2 B11 B10 . -38.74(5)
B6 B2 B11 B12 . -101.40(5)
B6 B2 C3 C1 . -34.85(4)
B6 B2 C3 B4 . 0.16(6)
B6 B2 C3 B7 . 104.67(5)
B6 B2 C3 B8 . 65.83(6)
B6 B5 B9 B4 . 101.20(5)
B6 B5 B9 B8 . 63.45(6)
B6 B5 B9 B10 . -37.09(4)
B6 B5 B9 B12 . 0.25(6)
B6 B5 B10 B9 . 138.27(5)
B6 B5 B10 B11 . 37.71(4)
B6 B5 B10 B12 . 100.89(5)
B6 B10 B11 B2 . 38.98(5)
B6 B10 B11 B7 . 101.22(5)
B6 B10 B11 B12 . 138.33(5)
B6 B10 B11 C2 . 38.98(5)
B6 B10 B12 B7 . 0.18(7)
B6 B10 B12 B8 . 63.87(6)
B6 B10 B12 B9 . 101.23(5)
B6 B10 B12 B11 . -37.21(5)
B6 B11 B12 B7 . -101.50(5)
B6 B11 B12 B8 . -64.15(6)
B6 B11 B12 B9 . -0.51(7)
B6 B11 B12 B10 . 36.88(5)
B6 B11 C2 C1 . 38.62(4)
B6 B11 C2 B3 . 102.30(5)
B6 B11 C2 B7 . 140.34(5)
B7 B2 B6 C1 . 99.79(5)
B7 B2 B6 B5 . 64.61(6)
B7 B2 B6 B10 . 1.87(6)
B7 B2 B6 B11 . -37.44(5)
B7 B2 B11 B6 . 140.34(5)
B7 B2 B11 B10 . 101.61(5)
B7 B2 B11 B12 . 38.94(5)
B7 B2 C3 C1 . -139.51(5)
B7 B2 C3 B4 . -104.51(5)
B7 B2 C3 B8 . -38.84(4)
B7 B3 B4 C1 . -99.64(5)
B7 B3 B4 B5 . -64.68(6)
B7 B3 B4 B8 . 37.26(5)
B7 B3 B4 B9 . -1.74(6)
B7 B3 B8 B4 . -140.40(5)
B7 B3 B8 B9 . -101.77(5)
B7 B3 B8 B12 . -38.91(4)
B7 B3 C2 C1 . 139.51(5)
B7 B3 C2 B6 . 104.67(5)
B7 B3 C2 B11 . 38.71(5)
B7 B8 B9 B4 . -101.14(5)
B7 B8 B9 B5 . -63.25(6)
B7 B8 B9 B10 . -0.21(6)
B7 B8 B9 B12 . 36.99(5)
B7 B8 B12 B9 . -138.63(5)
B7 B8 B12 B10 . -101.19(5)
B7 B8 B12 B11 . -37.38(5)
B7 B8 C3 C1 . 101.51(5)
B7 B8 C3 B2 . 38.20(4)
B7 B8 C3 B4 . 140.40(5)
B7 B11 B12 B8 . 37.35(5)
B7 B11 B12 B9 . 100.99(5)
B7 B11 B12 B10 . 138.38(5)
B7 B11 C2 C1 . -101.72(5)
B7 B11 C2 B3 . -38.04(5)
B7 B11 C2 B6 . -140.34(5)
B8 B3 B4 C1 . -136.90(5)
B8 B3 B4 B5 . -101.94(5)
B8 B3 B4 B9 . -39.00(5)
B8 B3 B7 B11 . 101.70(5)
B8 B3 B7 B12 . 38.96(5)
B8 B3 B7 C2 . 137.99(5)
B8 B3 C2 C1 . 100.68(5)
B8 B3 C2 B6 . 65.83(6)
B8 B3 C2 B7 . -38.84(4)
B8 B3 C2 B11 . -0.12(6)
B8 B4 B5 C1 . -96.44(5)
B8 B4 B5 B6 . -62.49(6)
B8 B4 B5 B9 . 37.99(5)
B8 B4 B5 B10 . 0.51(6)
B8 B4 B9 B5 . -137.78(5)
B8 B4 B9 B10 . -100.64(5)
B8 B4 B9 B12 . -37.34(5)
B8 B4 C3 C1 . 136.90(5)
B8 B4 C3 B2 . 102.33(5)
B8 B4 C3 B7 . 37.26(5)
B8 B7 B11 B2 . 98.33(5)
B8 B7 B11 B6 . 62.75(6)
B8 B7 B11 B10 . -0.10(6)
B8 B7 B11 B12 . -37.29(5)
B8 B7 B11 C2 . 98.33(5)
B8 B7 B12 B9 . 37.11(5)
B8 B7 B12 B10 . 100.93(5)
B8 B7 B12 B11 . 138.36(5)
B8 B7 C2 C1 . 0.34(6)
B8 B7 C2 B3 . 36.63(4)
B8 B7 C2 B6 . -64.46(6)
B8 B7 C2 B11 . -101.69(5)
B8 B7 C3 C1 . -101.86(5)
B8 B7 C3 B2 . -137.99(5)
B8 B7 C3 B4 . -37.06(5)
B8 B9 B10 B5 . -100.87(5)
B8 B9 B10 B6 . -63.29(6)
B8 B9 B10 B11 . 0.15(6)
B8 B9 B10 B12 . 37.18(5)
B8 B9 B12 B7 . -37.14(5)
B8 B9 B12 B10 . -138.31(5)
B8 B9 B12 B11 . -100.91(5)
B9 B4 B5 C1 . -134.43(5)
B9 B4 B5 B6 . -100.48(5)
B9 B4 B5 B10 . -37.49(5)
B9 B4 B8 B3 . 135.98(5)
B9 B4 B8 B7 . 100.70(5)
B9 B4 B8 B12 . 37.40(5)
B9 B4 B8 C3 . 135.98(5)
B9 B4 C3 C1 . 97.90(5)
B9 B4 C3 B2 . 63.32(6)
B9 B4 C3 B7 . -1.74(6)
B9 B4 C3 B8 . -39.00(5)
B9 B5 B6 C1 . -96.99(5)
B9 B5 B6 B2 . -62.10(6)
B9 B5 B6 B10 . 37.51(5)
B9 B5 B6 B11 . -0.56(6)
B9 B5 B6 C2 . -62.10(6)
B9 B5 B10 B6 . -138.27(5)
B9 B5 B10 B11 . -100.56(5)
B9 B5 B10 B12 . -37.39(5)
B9 B8 B12 B7 . 138.63(5)
B9 B8 B12 B10 . 37.44(5)
B9 B8 B12 B11 . 101.25(5)
B9 B8 C3 C1 . -0.26(6)
B9 B8 C3 B2 . -63.56(6)
B9 B8 C3 B4 . 38.64(5)
B9 B8 C3 B7 . -101.77(5)
B9 B10 B11 B2 . -62.27(6)
B9 B10 B11 B6 . -101.25(5)
B9 B10 B11 B7 . -0.03(6)
B9 B10 B11 B12 . 37.09(5)
B9 B10 B11 C2 . -62.27(6)
B9 B10 B12 B7 . -101.04(5)
B9 B10 B12 B8 . -37.36(5)
B9 B10 B12 B11 . -138.44(5)
B10 B5 B6 C1 . -134.50(5)
B10 B5 B6 B2 . -99.61(5)
B10 B5 B6 B11 . -38.07(5)
B10 B5 B6 C2 . -99.61(5)
B10 B5 B9 B4 . 138.29(5)
B10 B5 B9 B8 . 100.55(5)
B10 B5 B9 B12 . 37.34(5)
B10 B6 B11 B2 . -135.69(5)
B10 B6 B11 B7 . -100.36(5)
B10 B6 B11 B12 . -37.14(5)
B10 B6 B11 C2 . -135.69(5)
B10 B6 C2 C1 . -97.92(5)
B10 B6 C2 B3 . -63.36(6)
B10 B6 C2 B7 . 1.87(6)
B10 B6 C2 B11 . 39.32(5)
B10 B9 B12 B7 . 101.17(5)
B10 B9 B12 B8 . 138.31(5)
B10 B9 B12 B11 . 37.40(5)
B10 B11 B12 B7 . -138.38(5)
B10 B11 B12 B8 . -101.02(5)
B10 B11 B12 B9 . -37.39(5)
B10 B11 C2 C1 . -0.12(6)
B10 B11 C2 B3 . 63.57(6)
B10 B11 C2 B6 . -38.74(5)
B10 B11 C2 B7 . 101.61(5)
B11 B2 B6 C1 . 137.24(5)
B11 B2 B6 B5 . 102.05(5)
B11 B2 B6 B10 . 39.32(5)
B11 B2 B7 B8 . -101.69(5)
B11 B2 B7 B12 . -38.99(5)
B11 B2 B7 C3 . -138.32(5)
B11 B2 C3 C1 . -100.80(5)
B11 B2 C3 B4 . -65.80(6)
B11 B2 C3 B7 . 38.71(5)
B11 B2 C3 B8 . -0.12(6)
B11 B6 B10 B5 . 137.82(5)
B11 B6 B10 B9 . 100.48(5)
B11 B6 B10 B12 . 37.12(5)
B11 B6 C2 C1 . -137.24(5)
B11 B6 C2 B3 . -102.68(5)
B11 B6 C2 B7 . -37.44(5)
B11 B7 B8 B3 . -98.42(5)
B11 B7 B8 B4 . -62.89(6)
B11 B7 B8 B9 . 0.19(6)
B11 B7 B8 B12 . 37.28(5)
B11 B7 B8 C3 . -98.42(5)
B11 B7 B12 B8 . -138.36(5)
B11 B7 B12 B9 . -101.25(5)
B11 B7 B12 B10 . -37.43(5)
B11 B7 C2 C1 . 102.03(5)
B11 B7 C2 B3 . 138.32(5)
B11 B7 C2 B6 . 37.24(5)
B11 B7 C3 C1 . -0.17(6)
B11 B7 C3 B2 . -36.29(5)
B11 B7 C3 B4 . 64.63(6)
B11 B7 C3 B8 . 101.70(5)
B11 B10 B12 B7 . 37.39(5)
B11 B10 B12 B8 . 101.08(5)
B11 B10 B12 B9 . 138.44(5)
B12 B7 B8 B3 . -135.71(5)
B12 B7 B8 B4 . -100.17(5)
B12 B7 B8 B9 . -37.10(5)
B12 B7 B8 C3 . -135.71(5)
B12 B7 B11 B2 . 135.62(5)
B12 B7 B11 B6 . 100.04(5)
B12 B7 B11 B10 . 37.19(5)
B12 B7 B11 C2 . 135.62(5)
B12 B7 C2 C1 . 63.05(6)
B12 B7 C2 B3 . 99.33(5)
B12 B7 C2 B6 . -1.75(6)
B12 B7 C2 B11 . -38.99(5)
B12 B7 C3 C1 . -62.90(6)
B12 B7 C3 B2 . -99.02(5)
B12 B7 C3 B4 . 1.90(6)
B12 B7 C3 B8 . 38.96(5)
B12 B8 B9 B4 . -138.12(5)
B12 B8 B9 B5 . -100.24(5)
B12 B8 B9 B10 . -37.19(5)
B12 B8 C3 C1 . 62.60(6)
B12 B8 C3 B2 . -0.71(6)
B12 B8 C3 B4 . 101.49(5)
B12 B8 C3 B7 . -38.91(4)
B12 B9 B10 B5 . -138.05(5)
B12 B9 B10 B6 . -100.47(5)
B12 B9 B10 B11 . -37.03(5)
B12 B10 B11 B2 . -99.36(5)
B12 B10 B11 B6 . -138.33(5)
B12 B10 B11 B7 . -37.12(5)
B12 B10 B11 C2 . -99.36(5)
B12 B11 C2 C1 . -62.78(6)
B12 B11 C2 B3 . 0.90(6)
B12 B11 C2 B6 . -101.40(5)
B12 B11 C2 B7 . 38.94(5)
C2 C1 B3 B4 . -141.62(5)
C2 C1 B3 B7 . -36.56(4)
C2 C1 B3 B8 . -102.30(5)
C2 C1 B4 B3 . 35.77(4)
C2 C1 B4 B5 . -104.06(5)
C2 C1 B4 B8 . -1.38(6)
C2 C1 B4 B9 . -64.14(5)
C2 C1 B5 B4 . 103.88(5)
C2 C1 B5 B6 . -37.96(4)
C2 C1 B5 B9 . 64.33(6)
C2 C1 B5 B10 . 1.53(6)
C2 C1 B6 B5 . 139.56(5)
C2 C1 B6 B10 . 99.79(5)
C2 C1 B6 B11 . 36.80(4)
C2 B3 B4 C1 . -34.58(4)
C2 B3 B4 B5 . 0.39(6)
C2 B3 B4 B8 . 102.33(5)
C2 B3 B4 B9 . 63.32(6)
C2 B3 B7 B8 . -137.99(5)
C2 B3 B7 B11 . -36.29(5)
C2 B3 B7 B12 . -99.02(5)
C2 B3 B8 B4 . -102.20(5)
C2 B3 B8 B7 . 38.20(4)
C2 B3 B8 B9 . -63.56(6)
C2 B3 B8 B12 . -0.71(6)
C2 B6 B10 B5 . 99.49(5)
C2 B6 B10 B9 . 62.15(6)
C2 B6 B10 B11 . -38.33(4)
C2 B6 B10 B12 . -1.21(6)
C2 B6 B11 B7 . 35.32(5)
C2 B6 B11 B10 . 135.69(5)
C2 B6 B11 B12 . 98.55(5)
C2 B7 B8 B3 . -36.72(4)
C2 B7 B8 B4 . -1.19(6)
C2 B7 B8 B9 . 61.89(6)
C2 B7 B8 B12 . 98.99(5)
C2 B7 B11 B6 . -35.59(5)
C2 B7 B11 B10 . -98.43(5)
C2 B7 B11 B12 . -135.62(5)
C2 B7 B12 B8 . -100.01(5)
C2 B7 B12 B9 . -62.90(6)
C2 B7 B12 B10 . 0.92(6)
C2 B7 B12 B11 . 38.35(4)
C2 B11 B12 B7 . -38.68(4)
C2 B11 B12 B8 . -1.33(6)
C2 B11 B12 B9 . 62.31(6)
C2 B11 B12 B10 . 99.69(5)
C3 C1 B2 B6 . 141.81(5)
C3 C1 B2 B7 . 36.65(4)
C3 C1 B2 B11 . 102.66(5)
C3 C1 B4 B5 . -139.82(5)
C3 C1 B4 B8 . -37.14(4)
C3 C1 B4 B9 . -99.91(5)
C3 C1 B5 B4 . 37.64(4)
C3 C1 B5 B6 . -104.20(5)
C3 C1 B5 B9 . -1.91(6)
C3 C1 B5 B10 . -64.71(6)
C3 C1 B6 B2 . -35.66(5)
C3 C1 B6 B5 . 103.91(5)
C3 C1 B6 B10 . 64.13(5)
C3 C1 B6 B11 . 1.15(6)
C3 B2 B6 C1 . 34.55(4)
C3 B2 B6 B5 . -0.63(6)
C3 B2 B6 B10 . -63.36(6)
C3 B2 B6 B11 . -102.68(5)
C3 B2 B7 B8 . 36.63(4)
C3 B2 B7 B11 . 138.32(5)
C3 B2 B7 B12 . 99.33(5)
C3 B2 B11 B6 . 102.30(5)
C3 B2 B11 B7 . -38.04(5)
C3 B2 B11 B10 . 63.57(6)
C3 B2 B11 B12 . 0.90(6)
C3 B4 B5 C1 . -34.72(4)
C3 B4 B5 B6 . -0.77(6)
C3 B4 B5 B9 . 99.71(5)
C3 B4 B5 B10 . 62.22(6)
C3 B4 B8 B7 . -35.28(5)
C3 B4 B8 B9 . -135.98(5)
C3 B4 B8 B12 . -98.57(5)
C3 B4 B9 B5 . -99.59(5)
C3 B4 B9 B8 . 38.20(4)
C3 B4 B9 B10 . -62.44(6)
C3 B4 B9 B12 . 0.86(6)
C3 B7 B8 B4 . 35.53(5)
C3 B7 B8 B9 . 98.61(5)
C3 B7 B8 B12 . 135.71(5)
C3 B7 B11 B2 . 36.46(4)
C3 B7 B11 B6 . 0.87(6)
C3 B7 B11 B10 . -61.97(6)
C3 B7 B11 B12 . -99.17(5)
C3 B7 B12 B8 . -38.40(4)
C3 B7 B12 B9 . -1.30(6)
C3 B7 B12 B10 . 62.53(6)
C3 B7 B12 B11 . 99.96(5)
C3 B8 B9 B4 . -38.79(4)
C3 B8 B9 B5 . -0.91(6)
C3 B8 B9 B10 . 62.14(6)
C3 B8 B9 B12 . 99.33(5)
C3 B8 B12 B7 . 38.64(4)
C3 B8 B12 B9 . -99.99(5)
C3 B8 B12 B10 . -62.55(6)
C3 B8 B12 B11 . 1.26(6)
